data_7207699
loop_
_publ_author_name
'Shah, Faiz Ullah'
'Glavatskih, Sergei'
'Dean, Pamela M.'
'MacFarlane, Douglas R.'
'Forsyth, Maria'
'Antzutkin, Oleg N.'

_publ_section_title
;
 Halogen-free chelated orthoborate ionic liquids and organic ionic plastic
 crystals
;
_journal_issue 14
_journal_name_full 'Journal of Materials Chemistry'
_journal_page_first 6928
_journal_paper_doi 10.1039/c2jm12657e
_journal_volume 22
_journal_year 2012
_chemical_formula_moiety '2(C14 H8 B O6), C5 H14 N O, C5 N O'
_chemical_formula_sum 'C38 H30 B2 N2 O14'
_chemical_formula_weight 760.26
_chemical_name_common 'Choline BScB'
_chemical_name_systematic
;
2-hydroxy-N,N,N-trimethylethanaminium 4,4'-dioxo-4H,
4'H-2,2'-spirobi[benzo[d][1,3,2]dioxaborinin]-2-uide
;
_space_group_IT_number 7
_symmetry_cell_setting monoclinic
_symmetry_space_group_name_Hall 'P -2yc'
_symmetry_space_group_name_H-M 'P 1 c 1'
_atom_sites_solution_hydrogens geom
_atom_sites_solution_primary direct
_atom_sites_solution_secondary difmap
_audit_creation_method SHELXL-97
_cell_angle_alpha 90.00
_cell_angle_beta 110.435(11)
_cell_angle_gamma 90.00
_cell_formula_units_Z 2
_cell_length_a 9.759(4)
_cell_length_b 16.442(7)
_cell_length_c 12.446(5)
_cell_measurement_reflns_used 722
_cell_measurement_temperature 123(2)
_cell_measurement_theta_max 17.47
_cell_measurement_theta_min 2.55
_cell_volume 1871.4(13)
_computing_cell_refinement 'Bruker Apex II V 1.0'
_computing_data_collection 'Bruker Apex II V 1.0 (Bruker AXS, 2005)'
_computing_data_reduction 'Bruker Apex II V 1.0'
_computing_molecular_graphics 'Pov-ray for windows, version 3.1'
_computing_publication_material 'Microsoft Office'
_computing_structure_refinement 'SHELXL-97 (Sheldrick, 1997)'
_computing_structure_solution 'SHELXS-97 (Sheldrick, 1990)'
_diffrn_ambient_temperature 123(2)
_diffrn_measured_fraction_theta_full 0.998
_diffrn_measured_fraction_theta_max 0.998
_diffrn_measurement_device_type 'Bruker X8 APEX KAPPA CCD'
_diffrn_measurement_method '0.5 deg frames in phi and omega'
_diffrn_radiation_monochromator graphite
_diffrn_radiation_source 'fine-focus sealed tube'
_diffrn_radiation_type MoK\a
_diffrn_radiation_wavelength 0.71073
_diffrn_reflns_av_R_equivalents 0.1011
_diffrn_reflns_av_sigmaI/netI 0.1582
_diffrn_reflns_limit_h_max 12
_diffrn_reflns_limit_h_min -12
_diffrn_reflns_limit_k_max 12
_diffrn_reflns_limit_k_min -21
_diffrn_reflns_limit_l_max 15
_diffrn_reflns_limit_l_min -16
_diffrn_reflns_number 13750
_diffrn_reflns_theta_full 27.50
_diffrn_reflns_theta_max 27.50
_diffrn_reflns_theta_min 3.03
_diffrn_standards_number 0
_exptl_absorpt_coefficient_mu 0.103
_exptl_absorpt_correction_T_max 0.9898
_exptl_absorpt_correction_T_min 0.9797
_exptl_absorpt_correction_type multi-scan
_exptl_absorpt_process_details 'sadabs (Bruker Apex II V 1.0, 2005)'
_exptl_crystal_colour Translucent
_exptl_crystal_density_diffrn 1.349
_exptl_crystal_density_method 'not measured'
_exptl_crystal_description Cut
_exptl_crystal_F_000 788
_exptl_crystal_size_max 0.20
_exptl_crystal_size_mid 0.20
_exptl_crystal_size_min 0.10
_refine_diff_density_max 0.395
_refine_diff_density_min -0.246
_refine_diff_density_rms 0.064
_refine_ls_abs_structure_details 'Flack H D (1983), Acta Cryst. A39, 876-881'
_refine_ls_abs_structure_Flack 0(10)
_refine_ls_extinction_coef 0.004(2)
_refine_ls_extinction_expression Fc^*^=kFc[1+0.001xFc^2^\l^3^/sin(2\q)]^-1/4^
_refine_ls_extinction_method SHELXL
_refine_ls_goodness_of_fit_ref 0.968
_refine_ls_hydrogen_treatment constr
_refine_ls_matrix_type full
_refine_ls_number_parameters 563
_refine_ls_number_reflns 4301
_refine_ls_number_restraints 2
_refine_ls_restrained_S_all 0.968
_refine_ls_R_factor_all 0.1708
_refine_ls_R_factor_gt 0.0741
_refine_ls_shift/su_max 0.064
_refine_ls_shift/su_mean 0.013
_refine_ls_structure_factor_coef Fsqd
_refine_ls_weighting_details 'calc w=1/[\s^2^(Fo^2^)+(0.1131P)^2^+0.0000P] where P=(Fo^2^+2Fc^2^)/3'
_refine_ls_weighting_scheme calc
_refine_ls_wR_factor_gt 0.1780
_refine_ls_wR_factor_ref 0.2325
_reflns_number_gt 2002
_reflns_number_total 4301
_reflns_threshold_expression >2sigma(I)
_cod_data_source_file c2jm12657e.txt
_cod_data_source_block famon
_cod_depositor_comments
;
The following automatic conversions were performed:

'_symmetry_cell_setting' value 'Monoclinic' changed to 'monoclinic'
according to /home/saulius/struct/CIF-dictionaries/cif_core.dic
dictionary named 'cif_core.dic' version 2.4.1 from 2010-06-29.

Automatic conversion script
Id: cif_fix_values 1715 2011-07-08 13:25:40Z adriana 
;
_cod_original_cell_volume 1871.5(13)
_cod_original_sg_symbol_Hall ' P -2yc '
_cod_original_sg_symbol_H-M Pc
_cod_database_code 7207699

loop_
_symmetry_equiv_pos_as_xyz
'x, y, z'
'x, -y, z+1/2'

loop_
_atom_site_label
_atom_site_type_symbol
_atom_site_fract_x
_atom_site_fract_y
_atom_site_fract_z
_atom_site_U_iso_or_equiv
_atom_site_adp_type
_atom_site_occupancy
_atom_site_symmetry_multiplicity
_atom_site_calc_flag
_atom_site_refinement_flags
_atom_site_disorder_assembly
_atom_site_disorder_group
O9A O 0.2127(6) 0.3033(3) 0.2572(4) 0.0442(14) Uani 1 1 d . . .
O11A O 0.0436(6) 0.3963(3) -0.1023(4) 0.0455(14) Uani 1 1 d . . .
O8A O 0.1521(5) 0.3701(3) 0.0800(4) 0.0440(15) Uani 1 1 d . . .
O10A O 0.3719(6) 0.4079(4) 0.2252(4) 0.0506(15) Uani 1 1 d . . .
C16A C 0.2559(8) 0.3140(4) -0.0504(6) 0.0312(17) Uani 1 1 d . . .
C23A C 0.3103(7) 0.4093(4) 0.3944(6) 0.0320(17) Uani 1 1 d . . .
C28A C 0.2285(8) 0.3393(4) 0.3588(6) 0.0322(17) Uani 1 1 d . . .
C27A C 0.1566(9) 0.3030(5) 0.4249(6) 0.0366(18) Uani 1 1 d . . .
H27A H 0.0978 0.2560 0.3989 0.044 Uiso 1 1 calc R . .
C21A C 0.3601(7) 0.2726(4) 0.0416(6) 0.0299(17) Uani 1 1 d . . .
C24A C 0.3209(8) 0.4446(5) 0.4979(6) 0.0373(19) Uani 1 1 d . . .
H24A H 0.3723 0.4944 0.5207 0.045 Uiso 1 1 calc R . .
C15A C 0.1438(8) 0.3635(5) -0.0276(6) 0.0356(18) Uani 1 1 d . . .
C22A C 0.3828(9) 0.4466(6) 0.3224(7) 0.047(2) Uani 1 1 d . . .
C19A C 0.4723(9) 0.2208(5) -0.0852(7) 0.043(2) Uani 1 1 d . . .
H19A H 0.5453 0.1885 -0.0987 0.052 Uiso 1 1 calc R . .
O12A O 0.4582(6) 0.5068(4) 0.3499(5) 0.0578(17) Uani 1 1 d . . .
O7A O 0.3559(6) 0.2757(4) 0.1477(4) 0.0598(18) Uani 1 1 d . . .
C20A C 0.4659(8) 0.2257(5) 0.0219(6) 0.0379(18) Uani 1 1 d . . .
H20A H 0.5346 0.1968 0.0833 0.046 Uiso 1 1 calc R . .
C26A C 0.1736(9) 0.3378(5) 0.5296(7) 0.044(2) Uani 1 1 d . . .
H26A H 0.1272 0.3136 0.5773 0.053 Uiso 1 1 calc R . .
C25A C 0.2579(9) 0.4081(5) 0.5670(7) 0.045(2) Uani 1 1 d . . .
H25A H 0.2711 0.4302 0.6405 0.055 Uiso 1 1 calc R . .
B2A B 0.2753(11) 0.3396(8) 0.1783(8) 0.052(3) Uani 1 1 d . . .
C18A C 0.3697(13) 0.2640(6) -0.1767(8) 0.067(3) Uani 1 1 d . . .
H18A H 0.3753 0.2616 -0.2513 0.080 Uiso 1 1 calc R . .
C17A C 0.2622(11) 0.3093(6) -0.1574(7) 0.057(3) Uani 1 1 d . . .
H17A H 0.1922 0.3373 -0.2190 0.068 Uiso 1 1 calc R . .
O2A O 0.8608(9) 0.1872(3) 0.2210(5) 0.071(2) Uani 1 1 d . . .
C9A C 0.8438(8) 0.1892(5) 0.5194(6) 0.0333(18) Uani 1 1 d . . .
O1A O 0.7369(9) 0.0618(4) 0.2387(6) 0.077(2) Uani 1 1 d . . .
C2A C 0.7911(9) 0.0898(5) 0.0722(6) 0.0361(18) Uani 1 1 d . . .
O4A O 0.9349(8) 0.1145(4) 0.3960(6) 0.073(2) Uani 1 1 d . . .
C7A C 0.8540(9) 0.1630(4) 0.1174(6) 0.0370(19) Uani 1 1 d . . .
O6A O 1.0677(7) 0.1161(4) 0.5777(6) 0.074(2) Uani 1 1 d . . .
C13A C 0.6120(9) 0.2551(4) 0.4479(7) 0.041(2) Uani 1 1 d . . .
H13A H 0.5258 0.2690 0.3858 0.050 Uiso 1 1 calc R . .
C3A C 0.7817(9) 0.0679(5) -0.0373(7) 0.0392(19) Uani 1 1 d . . .
H3A H 0.7367 0.0179 -0.0688 0.047 Uiso 1 1 calc R . .
C6A C 0.9080(8) 0.2125(5) 0.0540(6) 0.0372(19) Uani 1 1 d . . .
H6A H 0.9519 0.2627 0.0858 0.045 Uiso 1 1 calc R . .
O3A O 0.6996(8) 0.1813(4) 0.3236(4) 0.072(2) Uani 1 1 d . . .
C12A C 0.6321(11) 0.2816(5) 0.5573(7) 0.050(2) Uani 1 1 d . . .
H12A H 0.5574 0.3125 0.5706 0.060 Uiso 1 1 calc R . .
C5A C 0.9007(8) 0.1917(5) -0.0551(6) 0.0396(19) Uani 1 1 d . . .
H5A H 0.9387 0.2273 -0.0979 0.048 Uiso 1 1 calc R . .
O5A O 0.6665(10) -0.0290(4) 0.1004(7) 0.093(3) Uani 1 1 d . . .
C8A C 0.9541(9) 0.1381(6) 0.5005(8) 0.048(2) Uani 1 1 d . . .
C14A C 0.7194(9) 0.2080(5) 0.4300(6) 0.0403(19) Uani 1 1 d . . .
C4A C 0.8374(10) 0.1185(5) -0.1017(7) 0.046(2) Uani 1 1 d . . .
H4A H 0.8322 0.1031 -0.1766 0.055 Uiso 1 1 calc R . .
C11A C 0.7546(13) 0.2649(6) 0.6451(8) 0.065(3) Uani 1 1 d . . .
H11A H 0.7674 0.2858 0.7192 0.078 Uiso 1 1 calc R . .
C1A C 0.7239(13) 0.0369(6) 0.1359(9) 0.061(3) Uani 1 1 d . . .
C10A C 0.8591(12) 0.2190(5) 0.6295(7) 0.058(3) Uani 1 1 d . . .
H10A H 0.9445 0.2063 0.6930 0.070 Uiso 1 1 calc R . .
B1A B 0.8089(16) 0.1374(7) 0.2926(9) 0.066(4) Uani 1 1 d . . .
N1 N 0.7627(7) 0.4392(4) 0.1983(6) 0.0438(17) Uani 1 1 d . . .
N2 N 0.3075(7) 0.0475(5) 0.3071(7) 0.062(2) Uani 1 1 d . . .
C2 C 0.7002(9) 0.5211(5) 0.2188(7) 0.048(2) Uani 1 1 d . . .
H2A H 0.6836 0.5562 0.1519 0.072 Uiso 1 1 calc R . .
H2B H 0.7698 0.5473 0.2867 0.072 Uiso 1 1 calc R . .
H2C H 0.6075 0.5120 0.2310 0.072 Uiso 1 1 calc R . .
C3 C 0.6715(9) 0.4060(5) 0.0875(8) 0.057(2) Uani 1 1 d . . .
H3B H 0.7139 0.3548 0.0735 0.085 Uiso 1 1 calc R . .
H3C H 0.6667 0.4449 0.0267 0.085 Uiso 1 1 calc R . .
H3D H 0.5728 0.3959 0.0880 0.085 Uiso 1 1 calc R . .
C4 C 0.9236(9) 0.4481(5) 0.2115(8) 0.050(2) Uani 1 1 d . . .
H4B H 0.9802 0.4594 0.2931 0.060 Uiso 1 1 calc R . .
H4C H 0.9581 0.3953 0.1922 0.060 Uiso 1 1 calc R . .
C1 C 0.7556(11) 0.3806(5) 0.2891(8) 0.060(2) Uani 1 1 d . . .
H1A H 0.6535 0.3736 0.2834 0.089 Uiso 1 1 calc R . .
H1B H 0.8127 0.4021 0.3650 0.089 Uiso 1 1 calc R . .
H1C H 0.7958 0.3280 0.2780 0.089 Uiso 1 1 calc R . .
O1 O 0.9015(6) 0.4973(4) 0.0206(5) 0.0629(18) Uani 1 1 d . . .
H1 H 0.9373 0.4540 0.0062 0.075 Uiso 1 1 calc R . .
C5 C 0.9585(9) 0.5124(6) 0.1407(7) 0.051(2) Uani 1 1 d . . .
H5B H 0.9192 0.5649 0.1562 0.061 Uiso 1 1 calc R . .
H5C H 1.0660 0.5179 0.1650 0.061 Uiso 1 1 calc R . .
O2 O 0.2838(17) 0.0428(8) 0.5494(13) 0.074(4) Uani 0.50 1 d P A 1
C9 C 0.4235(19) 0.0439(13) 0.4206(14) 0.059(5) Uani 0.50 1 d P A 1
C7B C 0.1686(17) 0.0811(16) 0.215(2) 0.065(8) Uani 0.50 1 d P A 2
C6B C 0.4400(19) 0.0712(11) 0.2815(15) 0.053(4) Uani 0.50 1 d P A 2
C10 C 0.367(2) 0.0914(11) 0.5011(16) 0.057(5) Uani 0.50 1 d P A 1
O2B O 0.1730(13) -0.0326(8) 0.4790(10) 0.062(4) Uani 0.50 1 d P A 2
C9B C 0.2931(17) -0.0304(9) 0.3428(10) 0.030(3) Uani 0.50 1 d P A 2
C10B C 0.1695(19) -0.0549(11) 0.3710(14) 0.046(5) Uani 0.50 1 d P A 2
C8BA C 0.3815(19) -0.0188(9) 0.2347(14) 0.047(4) Uani 0.50 1 d P A 1
C7BA C 0.175(2) -0.0070(16) 0.308(2) 0.072(7) Uani 0.50 1 d P A 1
C8B C 0.3260(19) 0.1130(10) 0.4190(15) 0.044(4) Uani 0.50 1 d P A 2
C6BA C 0.256(5) 0.1063(15) 0.2381(18) 0.124(16) Uani 0.50 1 d P A 1

loop_
_atom_site_aniso_label
_atom_site_aniso_U_11
_atom_site_aniso_U_22
_atom_site_aniso_U_33
_atom_site_aniso_U_23
_atom_site_aniso_U_13
_atom_site_aniso_U_12
O9A 0.050(3) 0.049(4) 0.037(3) -0.010(3) 0.019(3) -0.003(3)
O11A 0.039(3) 0.048(3) 0.045(3) 0.011(3) 0.009(3) 0.012(3)
O8A 0.035(3) 0.063(4) 0.032(3) -0.006(3) 0.010(2) 0.006(3)
O10A 0.046(3) 0.078(4) 0.032(3) 0.000(3) 0.018(3) -0.010(3)
C16A 0.042(4) 0.019(4) 0.035(4) -0.001(3) 0.016(4) -0.003(3)
C23A 0.021(3) 0.034(4) 0.040(4) -0.001(3) 0.009(3) -0.001(3)
C28A 0.036(4) 0.029(4) 0.030(4) 0.002(3) 0.009(3) 0.007(3)
C27A 0.040(4) 0.033(4) 0.035(4) -0.001(3) 0.010(3) -0.001(4)
C21A 0.029(4) 0.037(4) 0.024(3) 0.001(3) 0.009(3) 0.005(3)
C24A 0.042(5) 0.026(4) 0.047(5) -0.013(3) 0.019(4) -0.004(3)
C15A 0.034(4) 0.029(4) 0.039(4) -0.002(3) 0.006(4) -0.008(4)
C22A 0.030(4) 0.067(6) 0.041(5) 0.011(5) 0.008(4) 0.001(4)
C19A 0.042(5) 0.031(4) 0.059(5) -0.004(4) 0.022(4) 0.004(4)
O12A 0.052(4) 0.058(4) 0.061(4) 0.008(3) 0.017(3) -0.022(3)
O7A 0.055(4) 0.096(5) 0.027(3) -0.003(3) 0.012(3) 0.030(4)
C20A 0.035(4) 0.042(5) 0.034(4) -0.004(3) 0.009(3) 0.000(4)
C26A 0.049(5) 0.053(5) 0.036(4) 0.006(4) 0.020(4) -0.004(4)
C25A 0.055(5) 0.047(5) 0.038(4) -0.009(4) 0.022(4) -0.007(4)
B2A 0.043(6) 0.082(9) 0.033(5) -0.006(5) 0.014(4) 0.012(6)
C18A 0.104(8) 0.072(7) 0.045(5) 0.012(5) 0.051(5) 0.037(6)
C17A 0.072(6) 0.063(6) 0.036(5) 0.008(4) 0.020(4) 0.031(5)
O2A 0.152(7) 0.031(3) 0.039(3) -0.004(3) 0.044(4) -0.008(4)
C9A 0.028(4) 0.037(4) 0.034(4) 0.011(3) 0.009(3) 0.003(3)
O1A 0.144(7) 0.048(4) 0.069(4) 0.010(3) 0.075(5) 0.012(4)
C2A 0.051(5) 0.030(4) 0.035(4) 0.004(3) 0.025(4) 0.010(4)
O4A 0.094(5) 0.073(5) 0.079(5) 0.043(4) 0.064(4) 0.048(4)
C7A 0.059(5) 0.023(4) 0.032(4) -0.004(3) 0.020(4) 0.002(4)
O6A 0.046(4) 0.079(5) 0.097(5) 0.037(4) 0.027(4) 0.018(4)
C13A 0.044(5) 0.029(4) 0.056(5) 0.002(4) 0.024(4) 0.008(4)
C3A 0.044(4) 0.030(4) 0.046(4) -0.010(4) 0.019(4) 0.001(4)
C6A 0.040(4) 0.032(4) 0.031(4) 0.002(3) 0.003(3) -0.009(4)
O3A 0.096(5) 0.076(5) 0.032(3) -0.006(3) 0.008(3) 0.049(4)
C12A 0.083(7) 0.023(4) 0.059(6) 0.001(4) 0.045(5) 0.004(4)
C5A 0.043(5) 0.044(5) 0.038(4) -0.005(4) 0.021(4) -0.017(4)
O5A 0.165(8) 0.030(4) 0.137(7) -0.015(4) 0.118(6) -0.023(4)
C8A 0.045(5) 0.057(6) 0.053(6) 0.029(5) 0.029(5) 0.005(5)
C14A 0.051(5) 0.037(4) 0.034(4) 0.002(3) 0.016(4) -0.001(4)
C4A 0.057(5) 0.047(5) 0.040(4) -0.007(4) 0.023(4) 0.001(4)
C11A 0.106(9) 0.049(6) 0.040(5) 0.002(4) 0.026(5) 0.033(6)
C1A 0.098(8) 0.040(6) 0.066(6) 0.002(5) 0.054(6) 0.010(6)
C10A 0.075(7) 0.039(5) 0.042(5) 0.010(4) -0.002(4) -0.010(5)
B1A 0.108(10) 0.055(7) 0.044(6) 0.015(5) 0.039(7) 0.029(7)
N1 0.030(3) 0.028(4) 0.068(4) -0.005(3) 0.009(3) 0.003(3)
N2 0.028(4) 0.084(6) 0.068(5) 0.011(5) 0.010(4) -0.003(4)
C2 0.043(5) 0.046(5) 0.056(5) 0.007(4) 0.018(4) 0.011(4)
C3 0.042(5) 0.042(5) 0.075(6) -0.015(5) 0.007(4) -0.003(4)
C4 0.033(4) 0.045(5) 0.070(6) -0.013(4) 0.015(4) 0.005(4)
C1 0.078(6) 0.029(5) 0.075(6) 0.021(4) 0.032(5) 0.011(5)
O1 0.056(4) 0.066(4) 0.077(4) -0.001(3) 0.038(4) 0.013(3)
C5 0.042(5) 0.052(6) 0.067(6) -0.015(5) 0.029(4) -0.012(4)
O2 0.092(10) 0.050(8) 0.101(11) 0.014(8) 0.062(9) 0.013(8)
C9 0.046(10) 0.088(15) 0.036(9) -0.021(9) 0.008(8) 0.014(10)
C7B 0.014(8) 0.09(2) 0.073(16) 0.000(13) -0.011(8) -0.014(9)
C6B 0.052(10) 0.050(11) 0.053(10) -0.010(8) 0.012(8) 0.011(9)
C10 0.064(12) 0.047(11) 0.050(11) 0.017(9) 0.009(9) 0.010(10)
O2B 0.055(8) 0.071(9) 0.052(7) -0.006(6) 0.009(6) 0.007(7)
C9B 0.040(9) 0.024(7) 0.023(7) 0.002(6) 0.009(6) 0.002(7)
C10B 0.052(11) 0.043(11) 0.041(9) 0.002(8) 0.014(8) -0.018(9)
C8BA 0.056(10) 0.030(9) 0.056(10) -0.008(8) 0.022(8) 0.032(8)
C7BA 0.044(12) 0.084(17) 0.094(17) -0.039(14) 0.031(12) 0.004(12)
C8B 0.050(10) 0.030(9) 0.044(9) -0.004(8) 0.007(8) -0.006(8)
C6BA 0.27(5) 0.050(15) 0.027(11) -0.002(10) 0.02(2) 0.07(2)

loop_
_atom_type_symbol
_atom_type_description
_atom_type_scat_dispersion_real
_atom_type_scat_dispersion_imag
_atom_type_scat_source
C C 0.0033 0.0000 'International Tables Vol C Tables 4.2.6.8 and 6.1.1.4'
H H 0.0000 0.0000 'International Tables Vol C Tables 4.2.6.8 and 6.1.1.4'
B B 0.0013 0.0000 'International Tables Vol C Tables 4.2.6.8 and 6.1.1.4'
N N 0.0061 0.0000 'International Tables Vol C Tables 4.2.6.8 and 6.1.1.4'
O O 0.0106 0.0000 'International Tables Vol C Tables 4.2.6.8 and 6.1.1.4'

loop_
_geom_angle_atom_site_label_1
_geom_angle_atom_site_label_2
_geom_angle_atom_site_label_3
_geom_angle
C28A O9A B2A 120.8(7)
C15A O8A B2A 124.0(6)
C22A O10A B2A 124.6(7)
C17A C16A C21A 120.1(7)
C17A C16A C15A 120.9(7)
C21A C16A C15A 119.0(6)
C28A C23A C24A 119.7(7)
C28A C23A C22A 120.2(7)
C24A C23A C22A 120.1(7)
O9A C28A C23A 121.9(7)
O9A C28A C27A 116.6(6)
C23A C28A C27A 121.5(7)
C26A C27A C28A 117.6(7)
O7A C21A C20A 118.8(6)
O7A C21A C16A 121.4(7)
C20A C21A C16A 119.8(6)
C25A C24A C23A 120.1(7)
O11A C15A O8A 119.3(7)
O11A C15A C16A 123.6(7)
O8A C15A C16A 117.1(6)
O12A C22A O10A 119.6(8)
O12A C22A C23A 123.3(8)
O10A C22A C23A 117.0(8)
C20A C19A C18A 119.8(8)
C21A O7A B2A 119.8(6)
C19A C20A C21A 120.2(7)
C27A C26A C25A 121.2(8)
C24A C25A C26A 119.8(7)
O7A B2A O10A 109.4(8)
O7A B2A O9A 106.0(9)
O10A B2A O9A 114.4(7)
O7A B2A O8A 113.1(7)
O10A B2A O8A 107.3(9)
O9A B2A O8A 106.7(7)
C17A C18A C19A 119.9(8)
C16A C17A C18A 120.1(8)
C7A O2A B1A 121.8(7)
C14A C9A C10A 118.3(8)
C14A C9A C8A 120.0(7)
C10A C9A C8A 121.7(8)
C1A O1A B1A 125.4(8)
C7A C2A C3A 119.8(7)
C7A C2A C1A 120.9(7)
C3A C2A C1A 119.2(8)
C8A O4A B1A 125.1(7)
O2A C7A C6A 119.0(7)
O2A C7A C2A 121.4(7)
C6A C7A C2A 119.6(6)
C12A C13A C14A 118.8(8)
C2A C3A C4A 120.6(7)
C7A C6A C5A 121.7(7)
C14A O3A B1A 124.0(8)
C11A C12A C13A 121.5(9)
C6A C5A C4A 119.5(8)
O6A C8A O4A 117.6(9)
O6A C8A C9A 123.9(9)
O4A C8A C9A 118.5(7)
O3A C14A C9A 120.7(8)
O3A C14A C13A 119.0(7)
C9A C14A C13A 120.3(7)
C5A C4A C3A 119.0(8)
C10A C11A C12A 120.5(9)
O5A C1A O1A 120.3(9)
O5A C1A C2A 123.9(9)
O1A C1A C2A 115.6(8)
C11A C10A C9A 120.6(8)
O2A B1A O3A 109.7(8)
O2A B1A O1A 114.7(8)
O3A B1A O1A 105.3(10)
O2A B1A O4A 108.6(10)
O3A B1A O4A 111.1(8)
O1A B1A O4A 107.4(8)
C3 N1 C1 107.3(7)
C3 N1 C4 113.7(7)
C1 N1 C4 107.2(6)
C3 N1 C2 109.8(6)
C1 N1 C2 108.1(6)
C4 N1 C2 110.5(6)
C6BA N2 C9B 150(2)
C6BA N2 C9 131.9(19)
C9B N2 C9 77.5(11)
C6BA N2 C6B 80(2)
C9B N2 C6B 120.4(11)
C9 N2 C6B 77.3(11)
C6BA N2 C7B 36(2)
C9B N2 C7B 114.3(12)
C9 N2 C7B 155.8(14)
C6B N2 C7B 110.6(13)
C6BA N2 C7BA 108(2)
C9B N2 C7BA 45.0(11)
C9 N2 C7BA 109.3(14)
C6B N2 C7BA 157.7(12)
C7B N2 C7BA 72.4(13)
C6BA N2 C8B 88.7(12)
C9B N2 C8B 108.3(9)
C9 N2 C8B 54.5(10)
C6B N2 C8B 99.0(10)
C7B N2 C8B 101.3(13)
C7BA N2 C8B 102.0(10)
C6BA N2 C8BA 105.4(15)
C9B N2 C8BA 71.9(9)
C9 N2 C8BA 98.8(10)
C6B N2 C8BA 60.0(9)
C7B N2 C8BA 105.0(12)
C7BA N2 C8BA 97.8(10)
C8B N2 C8BA 150.9(9)
C5 C4 N1 116.3(7)
O1 C5 C4 114.3(7)
N2 C9 C10 106.1(13)
O2 C10 C9 112.6(16)
N2 C9B C10B 122.1(14)
O2B C10B C9B 115.4(13)

loop_
_geom_bond_atom_site_label_1
_geom_bond_atom_site_label_2
_geom_bond_distance
O9A C28A 1.355(9)
O9A B2A 1.454(12)
O11A C15A 1.215(8)
O8A C15A 1.318(9)
O8A B2A 1.472(11)
O10A C22A 1.337(10)
O10A B2A 1.451(13)
C16A C17A 1.357(11)
C16A C21A 1.413(10)
C16A C15A 1.468(11)
C23A C28A 1.382(10)
C23A C24A 1.383(10)
C23A C22A 1.457(11)
C28A C27A 1.389(11)
C27A C26A 1.379(11)
C21A O7A 1.336(8)
C21A C20A 1.377(11)
C24A C25A 1.360(11)
C22A O12A 1.209(10)
C19A C20A 1.358(11)
C19A C18A 1.416(12)
O7A B2A 1.441(12)
C26A C25A 1.401(12)
C18A C17A 1.374(13)
O2A C7A 1.329(9)
O2A B1A 1.427(13)
C9A C14A 1.365(10)
C9A C10A 1.413(12)
C9A C8A 1.448(12)
O1A C1A 1.307(11)
O1A B1A 1.470(15)
C2A C7A 1.379(10)
C2A C3A 1.381(10)
C2A C1A 1.476(12)
O4A C8A 1.306(11)
O4A B1A 1.485(14)
C7A C6A 1.361(10)
O6A C8A 1.240(10)
C13A C12A 1.376(11)
C13A C14A 1.383(11)
C3A C4A 1.392(12)
C6A C5A 1.377(11)
O3A C14A 1.344(9)
O3A B1A 1.447(14)
C12A C11A 1.337(13)
C5A C4A 1.384(11)
O5A C1A 1.228(11)
C11A C10A 1.337(14)
N1 C3 1.461(10)
N1 C1 1.505(10)
N1 C4 1.528(10)
N1 C2 1.536(10)
N2 C6BA 1.27(2)
N2 C9B 1.379(16)
N2 C9 1.471(17)
N2 C6B 1.49(2)
N2 C7B 1.54(2)
N2 C7BA 1.57(3)
N2 C8B 1.718(18)
N2 C8BA 1.726(16)
C4 C5 1.490(12)
O1 C5 1.423(10)
O2 C10 1.42(2)
C9 C10 1.52(3)
O2B C10B 1.381(19)
C9B C10B 1.43(2)

loop_
_geom_hbond_atom_site_label_D
_geom_hbond_atom_site_label_H
_geom_hbond_atom_site_label_A
_geom_hbond_distance_DH
_geom_hbond_distance_HA
_geom_hbond_distance_DA
_geom_hbond_angle_DHA
_geom_hbond_site_symmetry_A
_geom_hbond_publ_flag
O1 H1 O8A 0.84 2.41 3.105(8) 141 1_655 y
O1 H1 O11A 0.84 2.19 2.916(8) 145 1_655 y
C1 H1B O1 0.98 2.46 3.390(11) 158 2_565 y
C1 H1C O2A 0.98 2.57 3.534(11) 170 ? y
C2 H2C O12A 0.98 2.41 3.315(11) 153 ? y
C3* H3C O1 0.98 2.47 3.048(11) 117 ? y
C3 H3C O12A 0.98 2.55 3.292(11) 133 2_564 y

loop_
_geom_torsion_atom_site_label_1
_geom_torsion_atom_site_label_2
_geom_torsion_atom_site_label_3
_geom_torsion_atom_site_label_4
_geom_torsion
B2A O9A C28A C23A -3.4(10)
B2A O9A C28A C27A 175.8(7)
C24A C23A C28A O9A 178.9(6)
C22A C23A C28A O9A 0.0(11)
C24A C23A C28A C27A -0.2(11)
C22A C23A C28A C27A -179.1(7)
O9A C28A C27A C26A 178.7(7)
C23A C28A C27A C26A -2.1(11)
C17A C16A C21A O7A -179.6(8)
C15A C16A C21A O7A 1.9(11)
C17A C16A C21A C20A -1.6(12)
C15A C16A C21A C20A 179.9(7)
C28A C23A C24A C25A 3.6(11)
C22A C23A C24A C25A -177.5(7)
B2A O8A C15A O11A -174.1(8)
B2A O8A C15A C16A 7.7(11)
C17A C16A C15A O11A 7.1(12)
C21A C16A C15A O11A -174.4(7)
C17A C16A C15A O8A -174.7(8)
C21A C16A C15A O8A 3.8(10)
B2A O10A C22A O12A -174.4(8)
B2A O10A C22A C23A 10.2(11)
C28A C23A C22A O12A -178.4(8)
C24A C23A C22A O12A 2.7(11)
C28A C23A C22A O10A -3.2(10)
C24A C23A C22A O10A 177.9(7)
C20A C21A O7A B2A 163.2(8)
C16A C21A O7A B2A -18.9(12)
C18A C19A C20A C21A 0.0(13)
O7A C21A C20A C19A 179.5(7)
C16A C21A C20A C19A 1.5(12)
C28A C27A C26A C25A 1.2(12)
C23A C24A C25A C26A -4.5(12)
C27A C26A C25A C24A 2.1(13)
C21A O7A B2A O10A -91.6(8)
C21A O7A B2A O9A 144.5(7)
C21A O7A B2A O8A 28.0(12)
C22A O10A B2A O7A -131.9(7)
C22A O10A B2A O9A -13.1(12)
C22A O10A B2A O8A 105.1(8)
C28A O9A B2A O7A 129.9(7)
C28A O9A B2A O10A 9.2(11)
C28A O9A B2A O8A -109.4(8)
C15A O8A B2A O7A -23.0(13)
C15A O8A B2A O10A 97.8(9)
C15A O8A B2A O9A -139.1(7)
C20A C19A C18A C17A -1.4(15)
C21A C16A C17A C18A 0.2(14)
C15A C16A C17A C18A 178.7(9)
C19A C18A C17A C16A 1.3(17)
B1A O2A C7A C6A -178.7(9)
B1A O2A C7A C2A 2.5(13)
C3A C2A C7A O2A 177.8(8)
C1A C2A C7A O2A 2.3(12)
C3A C2A C7A C6A -0.9(12)
C1A C2A C7A C6A -176.4(8)
C7A C2A C3A C4A 1.2(11)
C1A C2A C3A C4A 176.7(8)
O2A C7A C6A C5A -178.3(8)
C2A C7A C6A C5A 0.5(12)
C14A C13A C12A C11A 2.1(13)
C7A C6A C5A C4A -0.3(12)
B1A O4A C8A O6A -177.6(9)
B1A O4A C8A C9A 1.4(13)
C14A C9A C8A O6A -177.5(8)
C10A C9A C8A O6A 0.8(13)
C14A C9A C8A O4A 3.6(12)
C10A C9A C8A O4A -178.1(8)
B1A O3A C14A C9A -5.2(13)
B1A O3A C14A C13A 174.6(9)
C10A C9A C14A O3A 179.9(8)
C8A C9A C14A O3A -1.8(12)
C10A C9A C14A C13A 0.1(12)
C8A C9A C14A C13A 178.4(7)
C12A C13A C14A O3A 179.3(7)
C12A C13A C14A C9A -0.9(12)
C6A C5A C4A C3A 0.5(13)
C2A C3A C4A C5A -0.9(12)
C13A C12A C11A C10A -2.5(15)
B1A O1A C1A O5A 177.2(11)
B1A O1A C1A C2A 1.4(15)
C7A C2A C1A O5A -179.9(10)
C3A C2A C1A O5A 4.6(15)
C7A C2A C1A O1A -4.2(13)
C3A C2A C1A O1A -179.7(8)
C12A C11A C10A C9A 1.7(15)
C14A C9A C10A C11A -0.5(13)
C8A C9A C10A C11A -178.8(9)
C7A O2A B1A O3A -123.3(10)
C7A O2A B1A O1A -5.1(14)
C7A O2A B1A O4A 115.2(10)
C14A O3A B1A O2A -111.0(10)
C14A O3A B1A O1A 125.1(9)
C14A O3A B1A O4A 9.1(14)
C1A O1A B1A O2A 3.0(15)
C1A O1A B1A O3A 123.6(10)
C1A O1A B1A O4A -117.9(10)
C8A O4A B1A O2A 113.5(9)
C8A O4A B1A O3A -7.2(15)
C8A O4A B1A O1A -121.9(9)
C3 N1 C4 C5 70.0(9)
C1 N1 C4 C5 -171.6(7)
C2 N1 C4 C5 -54.0(9)
N1 C4 C5 O1 -66.8(10)
C6BA N2 C9 C10 67(3)
C9B N2 C9 C10 -103.9(16)
C6B N2 C9 C10 130.7(17)
C7B N2 C9 C10 18(4)
C7BA N2 C9 C10 -71.5(18)
C8B N2 C9 C10 19.7(12)
C8BA N2 C9 C10 -173.0(14)
N2 C9 C10 O2 87.4(18)
C6BA N2 C9B C10B -55(4)
C9 N2 C9B C10B 111.3(14)
C6B N2 C9B C10B 178.3(12)
C7B N2 C9B C10B -46.3(19)
C7BA N2 C9B C10B -23.1(14)
C8B N2 C9B C10B 65.7(15)
C8BA N2 C9B C10B -145.0(14)
N2 C9B C10B O2B -80.1(18)
